data_4079450
loop_
_publ_author_name
'Webster, Christopher L.'
'Ziller, Joseph W.'
'Evans, William J.'

_publ_contact_author
; 
Professor William J. Evans
Department of Chemistry
1102 Natural Sciences II
University of California, Irvine
Irvine, CA 92697-2025
;
_publ_section_title
;
 Synthesis and CO2Insertion Reactivity of Allyluranium Metallocene
 Complexes
;
_journal_issue 20
_journal_name_full Organometallics
_journal_page_first 7191
_journal_paper_doi 10.1021/om3007536
_journal_volume 31
_journal_year 2012
_chemical_formula_sum 'C28 H44 U'
_chemical_formula_weight 618.66
_chemical_name_systematic
; 
 ? 
;
_space_group_IT_number 15
_symmetry_cell_setting monoclinic
_symmetry_space_group_name_Hall '-C 2yc'
_symmetry_space_group_name_H-M 'C 1 2/c 1'
_atom_sites_solution_hydrogens mixed
_atom_sites_solution_primary direct
_atom_sites_solution_secondary difmap
_audit_creation_method SHELXTL
_cell_angle_alpha 90.00
_cell_angle_beta 97.6487(5)
_cell_angle_gamma 90.00
_cell_formula_units_Z 8
_cell_length_a 16.4323(8)
_cell_length_b 14.4904(7)
_cell_length_c 21.0299(10)
_cell_measurement_reflns_used 9806
_cell_measurement_temperature 88(2)
_cell_measurement_theta_max 28.73
_cell_measurement_theta_min 2.59
_cell_volume 4962.9(4)
_computing_cell_refinement 'Bruker SAINT'
_computing_data_collection 'Bruker APEX2'
_computing_data_reduction 'Bruker SAINT'
_computing_molecular_graphics 'Bruker SHELXTL'
_computing_publication_material 'Bruker SHELXTL'
_computing_structure_refinement 'SHELXL-97 (Sheldrick, 2008)'
_computing_structure_solution 'SHELXS-97 (Sheldrick, 2008)'
_diffrn_ambient_temperature 88(2)
_diffrn_measured_fraction_theta_full 1.000
_diffrn_measured_fraction_theta_max 0.948
_diffrn_measurement_device_type 'Bruker APEX-II CCD'
_diffrn_measurement_method '\f and \w scans'
_diffrn_radiation_monochromator graphite
_diffrn_radiation_source 'fine-focus sealed tube'
_diffrn_radiation_type MoK\a
_diffrn_radiation_wavelength 0.71073
_diffrn_reflns_av_R_equivalents 0.0181
_diffrn_reflns_av_sigmaI/netI 0.0138
_diffrn_reflns_limit_h_max 21
_diffrn_reflns_limit_h_min -22
_diffrn_reflns_limit_k_max 18
_diffrn_reflns_limit_k_min -19
_diffrn_reflns_limit_l_max 27
_diffrn_reflns_limit_l_min -28
_diffrn_reflns_number 29587
_diffrn_reflns_theta_full 25.50
_diffrn_reflns_theta_max 28.85
_diffrn_reflns_theta_min 1.88
_exptl_absorpt_coefficient_mu 6.553
_exptl_absorpt_correction_T_max 0.3178
_exptl_absorpt_correction_T_min 0.1433
_exptl_absorpt_correction_type numerical
_exptl_absorpt_process_details 'Bruker SADABS'
_exptl_crystal_colour black
_exptl_crystal_density_diffrn 1.656
_exptl_crystal_density_meas ?
_exptl_crystal_density_method 'not measured'
_exptl_crystal_description block
_exptl_crystal_F_000 2432
_exptl_crystal_size_max 0.49
_exptl_crystal_size_mid 0.31
_exptl_crystal_size_min 0.23
_refine_diff_density_max 0.528
_refine_diff_density_min -0.752
_refine_diff_density_rms 0.079
_refine_ls_extinction_method none
_refine_ls_goodness_of_fit_ref 1.042
_refine_ls_hydrogen_treatment mixed
_refine_ls_matrix_type full
_refine_ls_number_parameters 416
_refine_ls_number_reflns 6175
_refine_ls_number_restraints 0
_refine_ls_restrained_S_all 1.042
_refine_ls_R_factor_all 0.0154
_refine_ls_R_factor_gt 0.0136
_refine_ls_shift/su_max 0.005
_refine_ls_shift/su_mean 0.000
_refine_ls_structure_factor_coef Fsqd
_refine_ls_weighting_details 'calc w=1/[\s^2^(Fo^2^)+(0.0169P)^2^+6.5320P] where P=(Fo^2^+2Fc^2^)/3'
_refine_ls_weighting_scheme calc
_refine_ls_wR_factor_gt 0.0323
_refine_ls_wR_factor_ref 0.0330
_reflns_number_gt 5785
_reflns_number_total 6175
_reflns_threshold_expression >2sigma(I)
_cod_data_source_file om3007536_si_003.cif
_cod_data_source_block clw37
_cod_depositor_comments
;
The following automatic conversions were performed:

'_symmetry_cell_setting' value 'Monoclinic' changed to 'monoclinic'
according to /home/saulius/struct/CIF-dictionaries/cif_core.dic
dictionary named 'cif_core.dic' version 2.4.2 from 2011-04-26.

Automatic conversion script
Id: cif_fix_values 1891 2012-01-12 08:04:46Z andrius 

The following automatic conversions were performed:

'_exptl_crystal_density_meas' value 'not_measured' was changed to '?'
- the value is perceived as not measured.

Automatic conversion script
Id: cif_fix_values 3008 2015-01-20 13:52:24Z robertas 

The following automatic conversions were performed:

'_atom_sites_solution_hydrogens' value 'difmap & geom' was changed to
'mixed'.

Automatic conversion script
Id: cif_fix_values 6452 2018-10-05 10:23:21Z andrius 
;
_cod_original_sg_symbol_H-M C2/c
_cod_database_code 4079450

loop_
_symmetry_equiv_pos_as_xyz
'x, y, z'
'-x, y, -z+1/2'
'x+1/2, y+1/2, z'
'-x+1/2, y+1/2, -z+1/2'
'-x, -y, -z'
'x, -y, z-1/2'
'-x+1/2, -y+1/2, -z'
'x+1/2, -y+1/2, z-1/2'

loop_
_atom_site_label
_atom_site_type_symbol
_atom_site_fract_x
_atom_site_fract_y
_atom_site_fract_z
_atom_site_U_iso_or_equiv
_atom_site_adp_type
_atom_site_occupancy
_atom_site_symmetry_multiplicity
_atom_site_calc_flag
_atom_site_refinement_flags
U1 U 0.749184(3) 0.545934(4) 0.135271(3) 0.00955(2) Uani 1 1 d .
C1 C 0.81694(10) 0.62735(12) 0.25306(8) 0.0141(3) Uani 1 1 d .
C2 C 0.73434(11) 0.60579(12) 0.25993(8) 0.0143(3) Uani 1 1 d .
C3 C 0.68254(10) 0.66387(12) 0.21798(8) 0.0142(3) Uani 1 1 d .
C4 C 0.73276(10) 0.71963(12) 0.18352(8) 0.0131(3) Uani 1 1 d .
C5 C 0.81598(10) 0.69760(12) 0.20591(8) 0.0138(3) Uani 1 1 d .
C6 C 0.89216(11) 0.59390(14) 0.29573(9) 0.0196(4) Uani 1 1 d .
H6A H 0.8769 0.5751 0.3373 0.029 Uiso 1 1 calc R
H6B H 0.9327 0.6438 0.3021 0.029 Uiso 1 1 calc R
H6C H 0.9158 0.5411 0.2755 0.029 Uiso 1 1 calc R
C7 C 0.70722(13) 0.54219(13) 0.30975(9) 0.0220(4) Uani 1 1 d .
H7A H 0.7026 0.4791 0.2928 0.033 Uiso 1 1 calc R
H7B H 0.6538 0.5624 0.3204 0.033 Uiso 1 1 calc R
H7C H 0.7477 0.5436 0.3484 0.033 Uiso 1 1 calc R
C8 C 0.59327(12) 0.68104(15) 0.22187(10) 0.0217(4) Uani 1 1 d .
C9 C 0.70208(12) 0.79508(13) 0.13749(9) 0.0185(4) Uani 1 1 d .
C10 C 0.89077(12) 0.74787(14) 0.19005(10) 0.0194(4) Uani 1 1 d .
C11 C 0.64643(11) 0.39822(12) 0.09537(9) 0.0161(3) Uani 1 1 d .
C12 C 0.59477(11) 0.46507(12) 0.11862(9) 0.0156(3) Uani 1 1 d .
C13 C 0.58712(11) 0.54079(12) 0.07507(9) 0.0142(3) Uani 1 1 d .
C14 C 0.63517(11) 0.52056(12) 0.02563(8) 0.0141(3) Uani 1 1 d .
C15 C 0.67237(11) 0.43307(12) 0.03818(9) 0.0152(3) Uani 1 1 d .
C16 C 0.65498(13) 0.30015(13) 0.11890(11) 0.0231(4) Uani 1 1 d .
C17 C 0.54710(13) 0.44846(15) 0.17397(10) 0.0219(4) Uani 1 1 d .
C18 C 0.52487(11) 0.61779(13) 0.07016(9) 0.0188(4) Uani 1 1 d .
C19 C 0.63107(12) 0.57481(14) -0.03588(9) 0.0187(4) Uani 1 1 d .
C20 C 0.71603(13) 0.37877(14) -0.00799(10) 0.0225(4) Uani 1 1 d .
C21 C 0.81240(11) 0.40841(13) 0.20085(9) 0.0162(3) Uani 1 1 d .
C22 C 0.87140(11) 0.41124(13) 0.15710(9) 0.0169(3) Uani 1 1 d .
C23 C 0.90893(11) 0.49276(14) 0.14397(9) 0.0179(4) Uani 1 1 d .
C24 C 0.88503(14) 0.32712(14) 0.11750(10) 0.0233(4) Uani 1 1 d .
C25 C 0.81239(10) 0.63722(12) 0.05120(8) 0.0110(3) Uani 1 1 d .
C26 C 0.88830(11) 0.62039(13) 0.02287(9) 0.0183(4) Uani 1 1 d .
C27 C 0.95746(12) 0.67077(15) 0.03581(10) 0.0238(4) Uani 1 1 d .
C28 C 0.88655(14) 0.54095(15) -0.02302(11) 0.0255(4) Uani 1 1 d .
H8A H 0.5876(17) 0.719(2) 0.2549(14) 0.043(8) Uiso 1 1 d .
H8B H 0.5629(18) 0.629(2) 0.2299(14) 0.048(8) Uiso 1 1 d .
H8C H 0.5662(15) 0.7106(18) 0.1852(13) 0.032(7) Uiso 1 1 d .
H9A H 0.6684(19) 0.836(2) 0.1577(14) 0.052(9) Uiso 1 1 d .
H9B H 0.6711(16) 0.7755(19) 0.1002(13) 0.038(7) Uiso 1 1 d .
H9C H 0.7466(18) 0.832(2) 0.1273(14) 0.052(9) Uiso 1 1 d .
H10A H 0.9183(15) 0.7785(18) 0.2274(13) 0.035(7) Uiso 1 1 d .
H10B H 0.8761(15) 0.7943(17) 0.1595(12) 0.028(6) Uiso 1 1 d .
H10C H 0.9304(16) 0.7104(17) 0.1754(12) 0.031(6) Uiso 1 1 d .
H16A H 0.6050(16) 0.2647(18) 0.1015(12) 0.035(7) Uiso 1 1 d .
H16B H 0.6564(15) 0.2961(17) 0.1642(13) 0.028(6) Uiso 1 1 d .
H16C H 0.7028(16) 0.2679(18) 0.1068(12) 0.035(7) Uiso 1 1 d .
H17A H 0.5170(17) 0.3922(19) 0.1676(13) 0.039(7) Uiso 1 1 d .
H17B H 0.5066(16) 0.4955(19) 0.1778(12) 0.032(7) Uiso 1 1 d .
H17C H 0.5799(17) 0.4472(16) 0.2145(14) 0.033(7) Uiso 1 1 d .
H18A H 0.4884(14) 0.6112(16) 0.0302(12) 0.025(6) Uiso 1 1 d .
H18B H 0.5512(15) 0.6799(17) 0.0697(11) 0.027(6) Uiso 1 1 d .
H18C H 0.4913(14) 0.6177(15) 0.1053(11) 0.023(6) Uiso 1 1 d .
H19A H 0.5790(17) 0.5643(17) -0.0631(13) 0.032(7) Uiso 1 1 d .
H19B H 0.6758(16) 0.5604(16) -0.0604(12) 0.025(6) Uiso 1 1 d .
H19C H 0.6355(14) 0.6413(17) -0.0298(11) 0.026(6) Uiso 1 1 d .
H20A H 0.6753(18) 0.341(2) -0.0386(14) 0.048(8) Uiso 1 1 d .
H20B H 0.7529(16) 0.3371(18) 0.0112(12) 0.032(7) Uiso 1 1 d .
H20C H 0.7426(19) 0.421(2) -0.0365(15) 0.052(8) Uiso 1 1 d .
H21A H 0.8227(18) 0.4431(17) 0.2409(14) 0.038(8) Uiso 1 1 d .
H21B H 0.7883(14) 0.3493(17) 0.2065(11) 0.024(6) Uiso 1 1 d .
H23A H 0.9443(14) 0.4961(17) 0.1115(11) 0.022(6) Uiso 1 1 d .
H23B H 0.9127(14) 0.5459(14) 0.1737(11) 0.015(5) Uiso 1 1 d .
H24A H 0.9321(17) 0.2941(18) 0.1387(13) 0.037(7) Uiso 1 1 d .
H24B H 0.8927(16) 0.3409(18) 0.0765(13) 0.034(7) Uiso 1 1 d .
H24C H 0.8417(17) 0.2854(19) 0.1141(13) 0.036(7) Uiso 1 1 d .
H25A H 0.7724(17) 0.6360(19) 0.0241(13) 0.039(7) Uiso 1 1 d .
H25B H 0.8161(16) 0.6946(19) 0.0709(13) 0.039(7) Uiso 1 1 d .
H27A H 0.9606(16) 0.7284(18) 0.0636(12) 0.036(7) Uiso 1 1 d .
H27B H 1.0079(15) 0.6534(16) 0.0158(12) 0.028(6) Uiso 1 1 d .
H28A H 0.9376(17) 0.5361(17) -0.0441(13) 0.036(7) Uiso 1 1 d .
H28B H 0.8373(17) 0.5461(15) -0.0589(13) 0.030(7) Uiso 1 1 d .
H28C H 0.8779(18) 0.478(2) 0.0005(14) 0.046(8) Uiso 1 1 d .

loop_
_atom_site_aniso_label
_atom_site_aniso_U_11
_atom_site_aniso_U_22
_atom_site_aniso_U_33
_atom_site_aniso_U_23
_atom_site_aniso_U_13
_atom_site_aniso_U_12
U1 0.00917(3) 0.01015(3) 0.00922(3) -0.00010(2) 0.00080(2) -0.00056(2)
C1 0.0135(8) 0.0164(8) 0.0119(8) -0.0036(6) -0.0006(6) 0.0005(6)
C2 0.0156(8) 0.0170(8) 0.0105(8) -0.0023(6) 0.0029(6) -0.0008(6)
C3 0.0134(8) 0.0159(8) 0.0135(8) -0.0041(6) 0.0030(6) -0.0001(6)
C4 0.0144(8) 0.0120(8) 0.0130(8) -0.0034(6) 0.0018(6) 0.0006(6)
C5 0.0133(8) 0.0145(8) 0.0139(8) -0.0044(6) 0.0024(6) -0.0017(6)
C6 0.0180(9) 0.0227(9) 0.0165(9) -0.0032(7) -0.0039(7) 0.0027(7)
C7 0.0253(10) 0.0263(10) 0.0154(9) 0.0014(7) 0.0064(7) -0.0032(8)
C8 0.0139(9) 0.0287(11) 0.0228(10) -0.0070(8) 0.0038(7) 0.0000(8)
C9 0.0210(9) 0.0157(8) 0.0182(9) -0.0009(7) 0.0009(7) 0.0021(7)
C10 0.0155(9) 0.0207(9) 0.0222(9) -0.0038(8) 0.0032(7) -0.0056(7)
C11 0.0165(8) 0.0134(8) 0.0171(8) 0.0006(7) -0.0022(7) -0.0051(6)
C12 0.0124(8) 0.0180(9) 0.0158(8) 0.0014(7) -0.0004(6) -0.0060(6)
C13 0.0113(8) 0.0150(8) 0.0153(8) 0.0000(6) -0.0017(6) -0.0027(6)
C14 0.0136(8) 0.0146(8) 0.0131(8) -0.0006(6) -0.0022(6) -0.0041(6)
C15 0.0169(8) 0.0141(8) 0.0136(8) -0.0018(6) -0.0014(6) -0.0034(6)
C16 0.0257(10) 0.0149(9) 0.0268(10) 0.0048(8) -0.0032(8) -0.0047(8)
C17 0.0183(9) 0.0299(11) 0.0179(9) 0.0031(8) 0.0032(7) -0.0082(8)
C18 0.0136(8) 0.0196(9) 0.0221(9) -0.0004(7) -0.0014(7) 0.0010(7)
C19 0.0196(9) 0.0206(9) 0.0147(8) 0.0042(7) -0.0020(7) -0.0038(7)
C20 0.0281(10) 0.0202(10) 0.0186(9) -0.0057(8) 0.0011(8) 0.0013(8)
C21 0.0193(9) 0.0145(8) 0.0143(8) 0.0024(7) 0.0002(7) 0.0018(7)
C22 0.0174(9) 0.0161(9) 0.0158(8) 0.0013(7) -0.0029(7) 0.0059(7)
C23 0.0139(8) 0.0213(9) 0.0184(9) 0.0020(7) 0.0024(7) 0.0043(7)
C24 0.0290(11) 0.0203(9) 0.0209(10) -0.0011(8) 0.0040(8) 0.0073(8)
C25 0.0091(7) 0.0138(8) 0.0100(7) 0.0017(6) 0.0011(6) -0.0020(6)
C26 0.0205(9) 0.0196(9) 0.0156(8) 0.0039(7) 0.0051(7) 0.0022(7)
C27 0.0196(9) 0.0266(10) 0.0263(10) 0.0013(8) 0.0073(8) -0.0001(8)
C28 0.0307(11) 0.0254(10) 0.0217(10) -0.0030(8) 0.0076(9) 0.0014(8)

loop_
_atom_type_symbol
_atom_type_description
_atom_type_scat_dispersion_real
_atom_type_scat_dispersion_imag
_atom_type_scat_source
C C 0.0033 0.0016 'International Tables Vol C Tables 4.2.6.8 and 6.1.1.4'
H H 0.0000 0.0000 'International Tables Vol C Tables 4.2.6.8 and 6.1.1.4'
U U -9.6767 9.6646 'International Tables Vol C Tables 4.2.6.8 and 6.1.1.4'

loop_
_geom_angle_atom_site_label_1
_geom_angle_atom_site_label_2
_geom_angle_atom_site_label_3
_geom_angle
Cnt1 U1 C21 98.5
Cnt1 U1 C22 112.7
Cnt1 U1 C23 101.0
Cnt1 U1 C25 100.5
Cnt2 U1 C21 101.2
Cnt2 U1 C22 107.1
Cnt2 U1 C23 127.5
Cnt2 U1 C25 102.6
Cnt1 U1 Cnt2 130.4
C25 U1 C21 127.28(6)
C25 U1 C23 73.36(6)
C21 U1 C23 54.89(6)
C25 U1 C4 81.31(5)
C21 U1 C4 124.59(6)
C23 U1 C4 112.16(6)
C25 U1 C3 110.42(5)
C21 U1 C3 107.94(6)
C23 U1 C3 126.32(6)
C4 U1 C3 29.90(5)
C25 U1 C12 125.75(5)
C21 U1 C12 92.17(6)
C23 U1 C12 138.37(6)
C4 U1 C12 107.53(5)
C3 U1 C12 84.74(5)
C25 U1 C15 89.02(5)
C21 U1 C15 92.84(6)
C23 U1 C15 102.85(6)
C4 U1 C15 138.91(5)
C3 U1 C15 130.19(5)
C12 U1 C15 48.82(5)
C25 U1 C11 118.58(5)
C21 U1 C11 75.56(6)
C23 U1 C11 110.10(6)
C4 U1 C11 137.02(5)
C3 U1 C11 112.91(5)
C12 U1 C11 29.53(5)
C15 U1 C11 29.57(5)
C25 U1 C13 98.74(5)
C21 U1 C13 121.11(5)
C23 U1 C13 151.25(5)
C4 U1 C13 93.29(5)
C3 U1 C13 82.42(5)
C12 U1 C13 29.63(5)
C15 U1 C13 48.71(5)
C11 U1 C13 48.69(5)
C25 U1 C5 78.01(5)
C21 U1 C5 102.89(6)
C23 U1 C5 83.09(6)
C4 U1 C5 29.76(5)
C3 U1 C5 48.72(5)
C12 U1 C5 133.41(5)
C15 U1 C5 163.66(5)
C11 U1 C5 160.73(5)
C13 U1 C5 123.04(5)
C25 U1 C22 97.28(5)
C21 U1 C22 30.42(5)
C23 U1 C22 28.90(6)
C4 U1 C22 133.22(5)
C3 U1 C22 131.63(5)
C12 U1 C22 110.55(5)
C15 U1 C22 87.47(5)
C11 U1 C22 84.63(5)
C13 U1 C22 132.60(5)
C5 U1 C22 103.84(5)
C25 U1 C14 77.61(5)
C21 U1 C14 121.38(6)
C23 U1 C14 123.61(6)
C4 U1 C14 109.76(5)
C3 U1 C14 108.78(5)
C12 U1 C14 48.62(5)
C15 U1 C14 29.42(5)
C11 U1 C14 48.51(5)
C13 U1 C14 29.39(5)
C5 U1 C14 135.63(5)
C22 U1 C14 115.58(5)
C25 U1 C2 125.79(5)
C21 U1 C2 79.45(6)
C23 U1 C2 103.19(5)
C4 U1 C2 49.03(5)
C3 U1 C2 29.50(5)
C12 U1 C2 93.26(5)
C15 U1 C2 141.30(5)
C11 U1 C2 113.25(5)
C13 U1 C2 103.64(5)
C5 U1 C2 48.41(5)
C22 U1 C2 102.28(5)
C14 U1 C2 132.86(5)
C25 U1 C1 104.02(5)
C21 U1 C1 76.67(6)
C23 U1 C1 78.21(5)
C4 U1 C1 48.75(5)
C3 U1 C1 48.37(5)
C12 U1 C1 122.17(5)
C15 U1 C1 166.53(5)
C11 U1 C1 137.30(5)
C13 U1 C1 130.32(5)
C5 U1 C1 29.21(5)
C22 U1 C1 87.54(5)
C14 U1 C1 156.63(5)
C2 U1 C1 29.15(5)
C2 C1 C5 107.89(15)
C2 C1 C6 126.03(16)
C5 C1 C6 125.33(16)
C2 C1 U1 74.18(9)
C5 C1 U1 73.83(10)
C6 C1 U1 125.59(12)
C3 C2 C1 108.01(15)
C3 C2 C7 125.94(16)
C1 C2 C7 125.52(16)
C3 C2 U1 73.83(9)
C1 C2 U1 76.67(9)
C7 C2 U1 122.13(12)
C2 C3 C4 108.27(15)
C2 C3 C8 125.07(16)
C4 C3 C8 124.88(17)
C2 C3 U1 76.67(10)
C4 C3 U1 74.05(9)
C8 C3 U1 127.48(12)
C3 C4 C5 107.57(15)
C3 C4 C9 125.08(16)
C5 C4 C9 127.02(16)
C3 C4 U1 76.06(10)
C5 C4 U1 77.21(10)
C9 C4 U1 118.10(11)
C1 C5 C4 108.24(15)
C1 C5 C10 124.67(16)
C4 C5 C10 126.59(16)
C1 C5 U1 76.96(10)
C4 C5 U1 73.03(9)
C10 C5 U1 122.54(11)
C12 C11 C15 108.05(16)
C12 C11 C16 124.47(17)
C15 C11 C16 126.03(17)
C12 C11 U1 74.80(10)
C15 C11 U1 75.15(10)
C16 C11 U1 126.88(12)
C11 C12 C13 108.10(16)
C11 C12 C17 123.66(17)
C13 C12 C17 127.56(17)
C11 C12 U1 75.67(10)
C13 C12 U1 75.92(10)
C17 C12 U1 122.06(12)
C14 C13 C12 107.59(15)
C14 C13 C18 122.81(16)
C12 C13 C18 127.97(17)
C14 C13 U1 75.36(10)
C12 C13 U1 74.45(10)
C18 C13 U1 127.48(11)
C15 C14 C13 108.49(15)
C15 C14 C19 126.52(16)
C13 C14 C19 123.78(16)
C15 C14 U1 74.86(10)
C13 C14 U1 75.25(10)
C19 C14 U1 126.00(12)
C14 C15 C11 107.75(16)
C14 C15 C20 125.39(17)
C11 C15 C20 125.66(17)
C14 C15 U1 75.71(10)
C11 C15 U1 75.28(10)
C20 C15 U1 124.90(12)
C22 C21 U1 83.80(10)
C23 C22 C21 121.06(17)
C23 C22 C24 118.60(18)
C21 C22 C24 119.81(17)
C23 C22 U1 72.49(10)
C21 C22 U1 65.78(10)
C24 C22 U1 129.02(13)
C22 C23 U1 78.61(11)
C26 C25 U1 129.99(12)
C27 C26 C25 124.45(18)
C27 C26 C28 119.28(18)
C25 C26 C28 116.27(17)

loop_
_geom_bond_atom_site_label_1
_geom_bond_atom_site_label_2
_geom_bond_distance
U1 Cnt1 2.512
U1 Cnt2 2.511
U1 C25 2.5384(16)
U1 C21 2.5633(18)
U1 C23 2.7184(18)
U1 C4 2.7405(16)
U1 C3 2.7662(17)
U1 C12 2.7745(17)
U1 C15 2.7840(17)
U1 C11 2.7856(17)
U1 C13 2.7934(18)
U1 C5 2.7942(17)
U1 C22 2.7943(17)
U1 C14 2.7949(17)
U1 C2 2.8025(16)
U1 C1 2.8343(17)
C1 C2 1.419(2)
C1 C5 1.420(2)
C1 C6 1.508(2)
C2 C3 1.418(2)
C2 C7 1.507(2)
C3 C4 1.421(2)
C3 C8 1.501(2)
C4 C5 1.422(2)
C4 C9 1.502(2)
C5 C10 1.504(2)
C11 C12 1.417(3)
C11 C15 1.421(3)
C11 C16 1.505(3)
C12 C13 1.424(2)
C12 C17 1.506(3)
C13 C14 1.417(3)
C13 C18 1.508(2)
C14 C15 1.417(2)
C14 C19 1.508(2)
C15 C20 1.504(3)
C21 C22 1.423(3)
C22 C23 1.377(3)
C22 C24 1.510(3)
C25 C26 1.472(2)
C26 C27 1.348(3)
C26 C28 1.500(3)
